data_4121245
loop_
_publ_author_name
'Manik Lal Saha'
'Michael Schmittel'

_publ_section_title
;
 From 3-Fold Completive Self-Sorting of a Nine-Component Library to a
 Seven-Component Scalene Quadrilateral
;
_journal_name_full 'Journal of the American Chemical Society'
_journal_page_first 17743
_journal_page_last 17746
_journal_paper_doi 10.1021/ja410425k
_journal_volume 135
_journal_year 2013
_chemical_formula_moiety 'C44 H28 N4 Zn, 2(C6 H4 Br N O)'
_chemical_formula_sum 'C56 H36 Br2 N6 O2 Zn'
_chemical_formula_weight 1050.10
_chemical_name_systematic
; 
 ? 
;
_space_group_IT_number 2
_symmetry_cell_setting triclinic
_symmetry_space_group_name_Hall '-P 1'
_symmetry_space_group_name_H-M 'P -1'
_atom_sites_solution_hydrogens geom
_atom_sites_solution_primary direct
_atom_sites_solution_secondary difmap
_audit_creation_method SHELXL-97
_cell_angle_alpha 83.1710(10)
_cell_angle_beta 77.1890(10)
_cell_angle_gamma 66.4770(10)
_cell_formula_units_Z 1
_cell_length_a 9.2727(5)
_cell_length_b 11.4740(6)
_cell_length_c 11.7505(6)
_cell_measurement_reflns_used 6787
_cell_measurement_temperature 166(2)
_cell_measurement_theta_max 26
_cell_measurement_theta_min 3
_cell_volume 1117.12(10)
_computing_cell_refinement 'SAINT (Siemens, 1995)'
_computing_data_collection 'SMART (Siemens, 1995)'
_computing_data_reduction 'SAINT (Siemens, 1995)'
_computing_publication_material 'SHELXL-97 (Sheldrick, 1997)'
_computing_structure_refinement 'SHELXL-97 (Sheldrick, 1997)'
_computing_structure_solution 'SHELXS-97 (Sheldrick, 1997)'
_diffrn_ambient_temperature 166(2)
_diffrn_measured_fraction_theta_full 0.950
_diffrn_measured_fraction_theta_max 0.950
_diffrn_measurement_device_type SIEMENS_SMART_CCD
_diffrn_measurement_method \w
_diffrn_radiation_monochromator graphite
_diffrn_radiation_source 'normal-focus sealed tube'
_diffrn_radiation_type MoK\a
_diffrn_radiation_wavelength 0.71073
_diffrn_reflns_av_R_equivalents 0.0416
_diffrn_reflns_av_sigmaI/netI 0.0681
_diffrn_reflns_limit_h_max 11
_diffrn_reflns_limit_h_min -11
_diffrn_reflns_limit_k_max 14
_diffrn_reflns_limit_k_min -14
_diffrn_reflns_limit_l_max 15
_diffrn_reflns_limit_l_min -14
_diffrn_reflns_number 12570
_diffrn_reflns_theta_full 27.20
_diffrn_reflns_theta_max 27.20
_diffrn_reflns_theta_min 1.78
_diffrn_standards_decay_% 0.0
_diffrn_standards_interval_time 1600
_diffrn_standards_number 232
_exptl_absorpt_coefficient_mu 2.391
_exptl_absorpt_correction_T_max 1.000
_exptl_absorpt_correction_T_min 0.907
_exptl_absorpt_correction_type multi-scan
_exptl_absorpt_process_details 'SADABS (Sheldrick, 2000)'
_exptl_crystal_colour dark_violet
_exptl_crystal_density_diffrn 1.561
_exptl_crystal_description block
_exptl_crystal_F_000 530
_exptl_crystal_size_max 0.20
_exptl_crystal_size_mid 0.20
_exptl_crystal_size_min 0.18
_refine_diff_density_max 0.619
_refine_diff_density_min -0.726
_refine_diff_density_rms 0.077
_refine_ls_extinction_method none
_refine_ls_goodness_of_fit_ref 1.074
_refine_ls_hydrogen_treatment constr
_refine_ls_matrix_type full
_refine_ls_number_parameters 304
_refine_ls_number_reflns 4722
_refine_ls_number_restraints 0
_refine_ls_restrained_S_all 1.074
_refine_ls_R_factor_all 0.0824
_refine_ls_R_factor_gt 0.0535
_refine_ls_shift/su_max 0.001
_refine_ls_shift/su_mean 0.000
_refine_ls_structure_factor_coef Fsqd
_refine_ls_weighting_details 'calc w=1/[\s^2^(Fo^2^)+(0.01P)^2^+1.5P] where P=(Fo^2^+2Fc^2^)/3'
_refine_ls_weighting_scheme calc
_refine_ls_wR_factor_gt 0.0871
_refine_ls_wR_factor_ref 0.0956
_reflns_number_gt 3549
_reflns_number_total 4722
_reflns_threshold_expression I>2sigma(I)
_cod_data_source_file ja410425k_manik3.cif
_cod_data_source_block manik3
_cod_database_code 4121245

loop_
_symmetry_equiv_pos_as_xyz
'x, y, z'
'-x, -y, -z'

loop_
_atom_site_label
_atom_site_type_symbol
_atom_site_fract_x
_atom_site_fract_y
_atom_site_fract_z
_atom_site_U_iso_or_equiv
_atom_site_adp_type
_atom_site_occupancy
_atom_site_symmetry_multiplicity
_atom_site_calc_flag
_atom_site_refinement_flags
Zn1 Zn 0.5000 0.5000 0.5000 0.02187(15) Uani 1 2 d S
N2 N 0.3774(3) 0.4015(2) 0.4622(2) 0.0189(6) Uani 1 1 d .
N1 N 0.6277(3) 0.4827(2) 0.3321(2) 0.0191(6) Uani 1 1 d .
C7 C 0.3013(4) 0.2761(3) 0.3681(3) 0.0251(8) Uani 1 1 d .
H7A H 0.2959 0.2295 0.3086 0.030 Uiso 1 1 calc R
C1 C 0.7534(4) 0.5209(3) 0.2882(3) 0.0202(7) Uani 1 1 d .
C9 C 0.2594(4) 0.3703(3) 0.5368(3) 0.0214(7) Uani 1 1 d .
C3 C 0.7511(4) 0.4014(3) 0.1501(3) 0.0242(8) Uani 1 1 d .
H3A H 0.7745 0.3567 0.0809 0.029 Uiso 1 1 calc R
C6 C 0.4056(4) 0.3435(3) 0.3590(3) 0.0209(7) Uani 1 1 d .
C4 C 0.6253(4) 0.4096(3) 0.2482(3) 0.0191(7) Uani 1 1 d .
C5 C 0.5189(4) 0.3477(3) 0.2587(3) 0.0210(7) Uani 1 1 d .
C10 C 0.1976(4) 0.4053(3) 0.6537(3) 0.0192(7) Uani 1 1 d .
C11 C 0.5273(4) 0.2788(3) 0.1552(3) 0.0209(7) Uani 1 1 d .
C17 C 0.0772(4) 0.3549(3) 0.7230(3) 0.0208(7) Uani 1 1 d .
C8 C 0.2125(4) 0.2920(3) 0.4773(3) 0.0243(8) Uani 1 1 d .
H8A H 0.1335 0.2578 0.5091 0.029 Uiso 1 1 calc R
C22 C 0.1170(4) 0.2696(3) 0.8164(3) 0.0270(8) Uani 1 1 d .
H22A H 0.2189 0.2457 0.8368 0.032 Uiso 1 1 calc R
C18 C -0.0727(4) 0.3893(3) 0.6958(3) 0.0266(8) Uani 1 1 d .
H18A H -0.1019 0.4479 0.6325 0.032 Uiso 1 1 calc R
C20 C -0.1393(4) 0.2539(4) 0.8519(3) 0.0323(9) Uani 1 1 d .
H20A H -0.2128 0.2192 0.8959 0.039 Uiso 1 1 calc R
C21 C 0.0091(4) 0.2192(4) 0.8799(3) 0.0318(9) Uani 1 1 d .
H21A H 0.0377 0.1604 0.9432 0.038 Uiso 1 1 calc R
C2 C 0.8309(4) 0.4694(3) 0.1740(3) 0.0247(8) Uani 1 1 d .
H2A H 0.9209 0.4809 0.1250 0.030 Uiso 1 1 calc R
C16 C 0.6057(4) 0.1477(3) 0.1492(3) 0.0291(8) Uani 1 1 d .
H16A H 0.6579 0.1006 0.2108 0.035 Uiso 1 1 calc R
C12 C 0.4529(4) 0.3456(4) 0.0639(3) 0.0302(8) Uani 1 1 d .
H12A H 0.3999 0.4355 0.0657 0.036 Uiso 1 1 calc R
C14 C 0.5334(4) 0.1515(4) -0.0351(3) 0.0297(8) Uani 1 1 d .
H14A H 0.5351 0.1083 -0.0998 0.036 Uiso 1 1 calc R
C13 C 0.4555(5) 0.2820(4) -0.0300(3) 0.0345(9) Uani 1 1 d .
H13A H 0.4030 0.3286 -0.0915 0.041 Uiso 1 1 calc R
C15 C 0.6087(5) 0.0849(3) 0.0549(3) 0.0322(9) Uani 1 1 d .
H15A H 0.6631 -0.0049 0.0521 0.039 Uiso 1 1 calc R
C19 C -0.1816(4) 0.3386(4) 0.7604(3) 0.0319(9) Uani 1 1 d .
H19A H -0.2841 0.3626 0.7411 0.038 Uiso 1 1 calc R
Br1 Br 1.10717(5) 0.08587(4) 0.22142(4) 0.04804(15) Uani 1 1 d .
N3 N 0.7493(4) 0.2333(3) 0.5040(3) 0.0306(7) Uani 1 1 d .
C27 C 0.9343(4) 0.1050(4) 0.3482(3) 0.0317(9) Uani 1 1 d .
O1 O 0.4948(3) 0.0919(3) 0.6737(3) 0.0510(8) Uani 1 1 d .
C24 C 0.6905(4) 0.1420(3) 0.5319(3) 0.0302(9) Uani 1 1 d .
C26 C 0.8727(5) 0.0120(4) 0.3766(3) 0.0375(10) Uani 1 1 d .
H26A H 0.9153 -0.0630 0.3331 0.045 Uiso 1 1 calc R
C28 C 0.8701(4) 0.2144(4) 0.4121(3) 0.0315(9) Uani 1 1 d .
H28A H 0.9133 0.2780 0.3900 0.038 Uiso 1 1 calc R
C25 C 0.7463(5) 0.0315(4) 0.4708(3) 0.0361(9) Uani 1 1 d .
H25A H 0.6990 -0.0295 0.4930 0.043 Uiso 1 1 calc R
C23 C 0.5610(5) 0.1651(4) 0.6373(3) 0.0374(10) Uani 1 1 d .
H23A H 0.5285 0.2408 0.6782 0.045 Uiso 1 1 calc R

loop_
_atom_site_aniso_label
_atom_site_aniso_U_11
_atom_site_aniso_U_22
_atom_site_aniso_U_33
_atom_site_aniso_U_23
_atom_site_aniso_U_13
_atom_site_aniso_U_12
Zn1 0.0276(3) 0.0293(3) 0.0164(3) -0.0024(2) -0.0019(2) -0.0196(3)
N2 0.0233(15) 0.0207(15) 0.0167(14) -0.0001(12) -0.0034(11) -0.0129(12)
N1 0.0209(14) 0.0202(15) 0.0192(14) -0.0019(12) -0.0034(11) -0.0109(12)
C7 0.0318(19) 0.024(2) 0.0254(18) -0.0031(15) -0.0045(15) -0.0167(16)
C1 0.0190(17) 0.0193(18) 0.0219(17) 0.0010(14) -0.0028(14) -0.0079(14)
C9 0.0238(18) 0.0179(17) 0.0230(17) 0.0031(14) -0.0056(14) -0.0090(15)
C3 0.0298(19) 0.0259(19) 0.0192(17) -0.0055(15) -0.0009(14) -0.0138(16)
C6 0.0239(18) 0.0192(18) 0.0222(17) 0.0000(14) -0.0067(14) -0.0100(15)
C4 0.0238(18) 0.0173(17) 0.0170(16) -0.0004(13) -0.0039(13) -0.0089(14)
C5 0.0256(18) 0.0193(18) 0.0186(17) -0.0019(14) -0.0050(14) -0.0082(15)
C10 0.0180(17) 0.0175(17) 0.0221(17) 0.0007(14) -0.0032(13) -0.0075(14)
C11 0.0271(18) 0.0246(19) 0.0171(16) -0.0011(14) -0.0038(14) -0.0164(15)
C17 0.0225(17) 0.0200(18) 0.0210(17) -0.0048(14) -0.0003(14) -0.0103(15)
C8 0.0275(19) 0.0224(19) 0.0291(19) -0.0002(15) -0.0040(15) -0.0168(16)
C22 0.0249(19) 0.031(2) 0.0259(19) 0.0009(16) -0.0056(15) -0.0124(16)
C18 0.0240(19) 0.0249(19) 0.0302(19) 0.0016(16) -0.0043(15) -0.0098(16)
C20 0.032(2) 0.037(2) 0.030(2) -0.0093(17) 0.0111(16) -0.0224(18)
C21 0.039(2) 0.034(2) 0.0234(19) 0.0033(16) 0.0010(16) -0.0191(18)
C2 0.0222(18) 0.028(2) 0.0234(18) -0.0037(15) -0.0007(14) -0.0109(16)
C16 0.042(2) 0.027(2) 0.0221(18) 0.0020(15) -0.0115(16) -0.0156(18)
C12 0.036(2) 0.027(2) 0.0272(19) -0.0047(16) -0.0076(16) -0.0097(17)
C14 0.036(2) 0.039(2) 0.0237(19) -0.0093(17) -0.0018(16) -0.0246(19)
C13 0.038(2) 0.039(2) 0.028(2) 0.0003(18) -0.0140(17) -0.0129(19)
C15 0.043(2) 0.023(2) 0.033(2) -0.0054(17) -0.0020(18) -0.0165(18)
C19 0.0220(19) 0.037(2) 0.040(2) -0.0106(18) -0.0015(16) -0.0143(17)
Br1 0.0408(3) 0.0534(3) 0.0380(3) -0.0046(2) 0.00319(19) -0.0106(2)
N3 0.0322(17) 0.0324(18) 0.0288(17) -0.0015(14) -0.0077(14) -0.0131(15)
C27 0.028(2) 0.031(2) 0.030(2) 0.0002(17) -0.0082(16) -0.0039(17)
O1 0.0451(18) 0.0380(18) 0.0557(19) 0.0091(15) 0.0069(15) -0.0127(15)
C24 0.031(2) 0.027(2) 0.0271(19) 0.0047(16) -0.0106(16) -0.0046(17)
C26 0.047(3) 0.022(2) 0.037(2) -0.0079(17) -0.0073(19) -0.0047(19)
C28 0.036(2) 0.028(2) 0.032(2) 0.0031(17) -0.0138(17) -0.0112(18)
C25 0.041(2) 0.022(2) 0.040(2) 0.0009(17) -0.0021(18) -0.0105(18)
C23 0.037(2) 0.033(2) 0.030(2) 0.0008(18) -0.0056(18) -0.0024(19)

loop_
_atom_type_symbol
_atom_type_description
_atom_type_scat_dispersion_real
_atom_type_scat_dispersion_imag
_atom_type_scat_source
C C 0.0033 0.0016 'International Tables Vol C Tables 4.2.6.8 and 6.1.1.4'
H H 0.0000 0.0000 'International Tables Vol C Tables 4.2.6.8 and 6.1.1.4'
N N 0.0061 0.0033 'International Tables Vol C Tables 4.2.6.8 and 6.1.1.4'
O O 0.0106 0.0060 'International Tables Vol C Tables 4.2.6.8 and 6.1.1.4'
Zn Zn 0.2839 1.4301 'International Tables Vol C Tables 4.2.6.8 and 6.1.1.4'
Br Br -0.2901 2.4595 'International Tables Vol C Tables 4.2.6.8 and 6.1.1.4'

loop_
_geom_angle_atom_site_label_1
_geom_angle_atom_site_label_2
_geom_angle_atom_site_label_3
_geom_angle
_geom_angle_site_symmetry_1
_geom_angle_site_symmetry_3
N2 Zn1 N2 180.0 2_666 .
N2 Zn1 N1 89.54(10) 2_666 .
N2 Zn1 N1 90.46(10) . .
N2 Zn1 N1 90.46(10) 2_666 2_666
N2 Zn1 N1 89.54(10) . 2_666
N1 Zn1 N1 179.999(1) . 2_666
C6 N2 C9 106.2(3) . .
C6 N2 Zn1 126.2(2) . .
C9 N2 Zn1 127.4(2) . .
C4 N1 C1 106.2(3) . .
C4 N1 Zn1 126.1(2) . .
C1 N1 Zn1 126.7(2) . .
C8 C7 C6 106.9(3) . .
N1 C1 C10 125.7(3) . 2_666
N1 C1 C2 109.3(3) . .
C10 C1 C2 125.0(3) 2_666 .
N2 C9 C10 125.7(3) . .
N2 C9 C8 109.4(3) . .
C10 C9 C8 124.9(3) . .
C2 C3 C4 107.2(3) . .
N2 C6 C5 125.9(3) . .
N2 C6 C7 110.0(3) . .
C5 C6 C7 124.1(3) . .
N1 C4 C5 125.3(3) . .
N1 C4 C3 110.1(3) . .
C5 C4 C3 124.5(3) . .
C6 C5 C4 125.5(3) . .
C6 C5 C11 116.7(3) . .
C4 C5 C11 117.8(3) . .
C1 C10 C9 124.6(3) 2_666 .
C1 C10 C17 117.6(3) 2_666 .
C9 C10 C17 117.8(3) . .
C12 C11 C16 118.5(3) . .
C12 C11 C5 120.2(3) . .
C16 C11 C5 121.3(3) . .
C18 C17 C22 118.7(3) . .
C18 C17 C10 121.9(3) . .
C22 C17 C10 119.4(3) . .
C7 C8 C9 107.5(3) . .
C21 C22 C17 120.4(3) . .
C17 C18 C19 120.7(3) . .
C19 C20 C21 120.3(3) . .
C20 C21 C22 120.3(3) . .
C3 C2 C1 107.1(3) . .
C15 C16 C11 120.8(3) . .
C13 C12 C11 120.4(3) . .
C15 C14 C13 119.1(3) . .
C14 C13 C12 120.7(3) . .
C14 C15 C16 120.5(3) . .
C20 C19 C18 119.6(3) . .
C28 N3 C24 117.2(3) . .
C26 C27 C28 120.4(4) . .
C26 C27 Br1 120.6(3) . .
C28 C27 Br1 119.0(3) . .
N3 C24 C25 123.9(4) . .
N3 C24 C23 115.1(3) . .
C25 C24 C23 121.0(4) . .
C27 C26 C25 117.8(4) . .
N3 C28 C27 122.1(4) . .
C24 C25 C26 118.5(4) . .
O1 C23 C24 123.2(4) . .

loop_
_geom_bond_atom_site_label_1
_geom_bond_atom_site_label_2
_geom_bond_distance
_geom_bond_site_symmetry_2
Zn1 N2 2.034(3) 2_666
Zn1 N2 2.034(3) .
Zn1 N1 2.050(3) .
Zn1 N1 2.050(3) 2_666
N2 C6 1.377(4) .
N2 C9 1.381(4) .
N1 C4 1.376(4) .
N1 C1 1.380(4) .
C7 C8 1.351(5) .
C7 C6 1.441(4) .
C1 C10 1.405(4) 2_666
C1 C2 1.445(4) .
C9 C10 1.405(4) .
C9 C8 1.443(5) .
C3 C2 1.357(5) .
C3 C4 1.429(4) .
C6 C5 1.405(5) .
C4 C5 1.407(4) .
C5 C11 1.499(4) .
C10 C1 1.405(4) 2_666
C10 C17 1.498(4) .
C11 C12 1.387(5) .
C11 C16 1.388(5) .
C17 C18 1.386(5) .
C17 C22 1.391(5) .
C22 C21 1.386(5) .
C18 C19 1.399(5) .
C20 C19 1.374(5) .
C20 C21 1.376(5) .
C16 C15 1.382(5) .
C12 C13 1.384(5) .
C14 C15 1.379(5) .
C14 C13 1.380(5) .
Br1 C27 1.891(4) .
N3 C28 1.339(5) .
N3 C24 1.341(5) .
C27 C26 1.376(5) .
C27 C28 1.387(5) .
O1 C23 1.214(5) .
C24 C25 1.384(5) .
C24 C23 1.487(5) .
C26 C25 1.387(5) .

loop_
_geom_torsion_atom_site_label_1
_geom_torsion_atom_site_label_2
_geom_torsion_atom_site_label_3
_geom_torsion_atom_site_label_4
_geom_torsion
_geom_torsion_site_symmetry_1
_geom_torsion_site_symmetry_4
N2 Zn1 N2 C6 -89(37) 2_666 .
N1 Zn1 N2 C6 5.6(3) . .
N1 Zn1 N2 C6 -174.4(3) 2_666 .
N2 Zn1 N2 C9 85(37) 2_666 .
N1 Zn1 N2 C9 179.8(3) . .
N1 Zn1 N2 C9 -0.2(3) 2_666 .
N2 Zn1 N1 C4 171.9(3) 2_666 .
N2 Zn1 N1 C4 -8.1(3) . .
N1 Zn1 N1 C4 -170(60) 2_666 .
N2 Zn1 N1 C1 5.3(3) 2_666 .
N2 Zn1 N1 C1 -174.7(3) . .
N1 Zn1 N1 C1 23(60) 2_666 .
C4 N1 C1 C10 -178.2(3) . 2_666
Zn1 N1 C1 C10 -9.5(5) . 2_666
C4 N1 C1 C2 -0.2(3) . .
Zn1 N1 C1 C2 168.6(2) . .
C6 N2 C9 C10 177.5(3) . .
Zn1 N2 C9 C10 2.3(5) . .
C6 N2 C9 C8 -0.6(4) . .
Zn1 N2 C9 C8 -175.8(2) . .
C9 N2 C6 C5 -178.8(3) . .
Zn1 N2 C6 C5 -3.6(5) . .
C9 N2 C6 C7 1.0(4) . .
Zn1 N2 C6 C7 176.2(2) . .
C8 C7 C6 N2 -1.0(4) . .
C8 C7 C6 C5 178.8(3) . .
C1 N1 C4 C5 177.8(3) . .
Zn1 N1 C4 C5 8.9(5) . .
C1 N1 C4 C3 0.1(4) . .
Zn1 N1 C4 C3 -168.8(2) . .
C2 C3 C4 N1 0.1(4) . .
C2 C3 C4 C5 -177.6(3) . .
N2 C6 C5 C4 1.6(5) . .
C7 C6 C5 C4 -178.2(3) . .
N2 C6 C5 C11 -179.1(3) . .
C7 C6 C5 C11 1.1(5) . .
N1 C4 C5 C6 -4.5(5) . .
C3 C4 C5 C6 172.9(3) . .
N1 C4 C5 C11 176.3(3) . .
C3 C4 C5 C11 -6.3(5) . .
N2 C9 C10 C1 0.6(5) . 2_666
C8 C9 C10 C1 178.4(3) . 2_666
N2 C9 C10 C17 -176.0(3) . .
C8 C9 C10 C17 1.8(5) . .
C6 C5 C11 C12 100.0(4) . .
C4 C5 C11 C12 -80.7(4) . .
C6 C5 C11 C16 -78.5(4) . .
C4 C5 C11 C16 100.8(4) . .
C1 C10 C17 C18 117.7(4) 2_666 .
C9 C10 C17 C18 -65.4(4) . .
C1 C10 C17 C22 -63.3(4) 2_666 .
C9 C10 C17 C22 113.6(4) . .
C6 C7 C8 C9 0.6(4) . .
N2 C9 C8 C7 0.0(4) . .
C10 C9 C8 C7 -178.1(3) . .
C18 C17 C22 C21 0.7(5) . .
C10 C17 C22 C21 -178.4(3) . .
C22 C17 C18 C19 -0.4(5) . .
C10 C17 C18 C19 178.6(3) . .
C19 C20 C21 C22 0.2(6) . .
C17 C22 C21 C20 -0.6(5) . .
C4 C3 C2 C1 -0.2(4) . .
N1 C1 C2 C3 0.3(4) . .
C10 C1 C2 C3 178.3(3) 2_666 .
C12 C11 C16 C15 -0.4(5) . .
C5 C11 C16 C15 178.1(3) . .
C16 C11 C12 C13 0.9(5) . .
C5 C11 C12 C13 -177.7(3) . .
C15 C14 C13 C12 0.2(6) . .
C11 C12 C13 C14 -0.8(6) . .
C13 C14 C15 C16 0.3(6) . .
C11 C16 C15 C14 -0.1(6) . .
C21 C20 C19 C18 0.1(5) . .
C17 C18 C19 C20 0.1(5) . .
C28 N3 C24 C25 -0.7(5) . .
C28 N3 C24 C23 177.6(3) . .
C28 C27 C26 C25 -0.4(6) . .
Br1 C27 C26 C25 179.8(3) . .
C24 N3 C28 C27 -0.7(5) . .
C26 C27 C28 N3 1.2(5) . .
Br1 C27 C28 N3 -179.0(3) . .
N3 C24 C25 C26 1.4(6) . .
C23 C24 C25 C26 -176.8(3) . .
C27 C26 C25 C24 -0.8(6) . .
N3 C24 C23 O1 179.6(4) . .
C25 C24 C23 O1 -2.0(6) . .
